data_7244725
loop_
_publ_author_name
'Wang, Zhi-Wen'
'Zhu, Zi-Yi'
'Li, Shangda'
'Wang, Fei'

_publ_section_title
;
 Design Syntheses of Metal-Organic Layer with Rich N-sites for CO2
 Chemical Fixation
;
_journal_name_full CrystEngComm
_journal_paper_doi 10.1039/D2CE00088A
_journal_year 2022
_chemical_absolute_configuration rm
_chemical_formula_moiety 'C42 H32 Cd3 N4 O14, 2(C H4 O)'
_chemical_formula_sum 'C44 H40 Cd3 N4 O16'
_chemical_formula_weight 1218.00
_space_group_crystal_system orthorhombic
_space_group_IT_number 19
_space_group_name_Hall 'P 2ac 2ab'
_space_group_name_H-M_alt 'P 21 21 21'
_atom_sites_solution_hydrogens mixed
_audit_creation_date 2021-11-24
_audit_creation_method
;
Olex2 1.2
(compiled 2018.05.29 svn.r3508 for OlexSys, GUI svn.r5506)
;
_audit_update_record
;
2021-11-24 deposited with the CCDC.	2022-04-07 downloaded from the CCDC.
;
_cell_angle_alpha 90
_cell_angle_beta 90
_cell_angle_gamma 90
_cell_formula_units_Z 4
_cell_length_a 11.52890(10)
_cell_length_b 15.10390(10)
_cell_length_c 26.52250(10)
_cell_measurement_reflns_used 53462
_cell_measurement_temperature 293(2)
_cell_measurement_theta_max 60.5830
_cell_measurement_theta_min 2.5420
_cell_volume 4618.40(5)
_computing_cell_refinement 'CrysAlisPro 1.171.41.93a (Rigaku OD, 2020)'
_computing_data_collection 'CrysAlisPro 1.171.41.93a (Rigaku OD, 2020)'
_computing_data_reduction 'CrysAlisPro 1.171.41.93a (Rigaku OD, 2020)'
_computing_molecular_graphics 'Olex2 (Dolomanov et al., 2009)'
_computing_publication_material 'Olex2 (Dolomanov et al., 2009)'
_computing_structure_refinement 'ShelXL (Sheldrick, 2015)'
_computing_structure_solution 'ShelXT (Sheldrick, 2015)'
_diffrn_ambient_temperature 293(2)
_diffrn_detector 'Hybrid Pixel Array Detector'
_diffrn_detector_area_resol_mean 10.0000
_diffrn_detector_type HyPix
_diffrn_measured_fraction_theta_full 1.000
_diffrn_measured_fraction_theta_max 0.996
_diffrn_measurement_details
;
List of Runs (angles in degrees, time in seconds):

  # Type    Start    End  Width  t~exp~   \w     \q     \k     \f   Frames
#--------------------------------------------------------------------------
  1  \w   -111.00 -24.00   0.50    0.05    --  -75.22 125.00 120.00  174
  2  \w    -73.00  23.00   0.50    0.05    --   -0.94 -76.00  -6.00  192
  3  \w     10.00  93.00   0.50    0.05    --   73.34 -76.00  -6.00  166
  4  \w     80.00 146.00   0.50    0.05    --   73.34 125.00  60.00  132
  5  \w     50.00 145.00   0.50    0.05    --   73.34  76.00 120.00  190
  6  \w   -143.00 -54.00   0.50    0.05    --  -75.22 -76.00  -6.00  178
  7  \w    -84.00 -59.00   0.50    0.05    --  -75.22 -57.00-150.00   50
  8  \w   -146.00-112.00   0.50    0.05    --  -75.22 -57.00-150.00   68
  9  \w   -140.00 -99.00   0.50    0.05    --  -75.22 -99.00-150.00   82
 10  \w   -147.00 -88.00   0.50    0.05    --  -75.22 -99.00 -90.00  118
 11  \w   -131.00 -79.00   0.50    0.05    --  -75.22-125.00  90.00  104
 12  \w    -90.00 -25.00   0.50    0.05    --  -75.22  57.00 -30.00  130
 13  \w    -67.00 -37.00   0.50    0.05    --  -75.22  57.00  30.00   60
 14  \w    -90.00  -2.00   0.50    0.05    --  -75.22  57.00  90.00  176
 15  \w    -33.00  -7.00   0.50    0.05    --  -75.22  76.00 120.00   52
 16  \w    -91.00  -2.00   0.50    0.05    --  -75.22  57.00 120.00  178
 17  \w    -89.00 -63.00   0.50    0.05    --  -75.22  76.00 120.00   52
 18  \w    -18.00  58.00   0.50    0.05    --   -0.94  76.00 120.00  152
 19  \w    -68.00 -20.00   0.50    0.05    --  -75.22  38.00 -60.00   96
 20  \w     27.00  70.00   0.50    0.05    --   -0.94  38.00 -90.00   86
 21  \w     65.00 106.00   0.50    0.05    --   73.34 -99.00 -60.00   82
 22  \w     22.00 105.00   0.50    0.05    --   73.34-125.00-120.00  166
 23  \w      3.00  29.00   0.50    0.05    --   73.34 -99.00 -60.00   52
 24  \w     22.00  72.00   0.50    0.05    --   73.34-125.00 -30.00  100
 25  \w     77.00 110.00   0.50    0.05    --   73.34-125.00 -30.00   66
;
_diffrn_measurement_device 'four-circle diffractometer'
_diffrn_measurement_device_type 'ROD, Synergy Custom system, HyPix'
_diffrn_measurement_method '\w scans'
_diffrn_orient_matrix_type 'CrysAlisPro convention (1999,Acta A55,543-557)'
_diffrn_orient_matrix_UB_11 -0.0936080000
_diffrn_orient_matrix_UB_12 0.0340508000
_diffrn_orient_matrix_UB_13 0.0227304000
_diffrn_orient_matrix_UB_21 0.0681329000
_diffrn_orient_matrix_UB_22 0.0365699000
_diffrn_orient_matrix_UB_23 0.0352183000
_diffrn_orient_matrix_UB_31 0.0095787000
_diffrn_orient_matrix_UB_32 0.0732200000
_diffrn_orient_matrix_UB_33 -0.0281627000
_diffrn_radiation_monochromator mirror
_diffrn_radiation_probe x-ray
_diffrn_radiation_type GaK\a
_diffrn_radiation_wavelength 1.3405
_diffrn_reflns_av_R_equivalents 0.0376
_diffrn_reflns_av_unetI/netI 0.0218
_diffrn_reflns_Laue_measured_fraction_full 1.000
_diffrn_reflns_Laue_measured_fraction_max 0.996
_diffrn_reflns_limit_h_max 14
_diffrn_reflns_limit_h_min -14
_diffrn_reflns_limit_k_max 19
_diffrn_reflns_limit_k_min -18
_diffrn_reflns_limit_l_max 34
_diffrn_reflns_limit_l_min -34
_diffrn_reflns_number 70674
_diffrn_reflns_point_group_measured_fraction_full 1.000
_diffrn_reflns_point_group_measured_fraction_max 0.990
_diffrn_reflns_theta_full 53.543
_diffrn_reflns_theta_max 60.595
_diffrn_reflns_theta_min 2.897
_diffrn_source 'micro-focus metaljet'
_exptl_absorpt_coefficient_mu 7.895
_exptl_absorpt_correction_T_max 1.00000
_exptl_absorpt_correction_T_min 0.37061
_exptl_absorpt_correction_type multi-scan
_exptl_absorpt_process_details
;
CrysAlisPro 1.171.41.93a (Rigaku Oxford Diffraction, 2020)
Empirical absorption correction using spherical harmonics,
implemented in SCALE3 ABSPACK scaling algorithm.
;
_exptl_crystal_colour colourless
_exptl_crystal_colour_primary colourless
_exptl_crystal_density_diffrn 1.752
_exptl_crystal_description block
_exptl_crystal_F_000 2416
_exptl_crystal_size_max 0.3
_exptl_crystal_size_mid 0.2
_exptl_crystal_size_min 0.2
_refine_diff_density_max 0.356
_refine_diff_density_min -0.724
_refine_diff_density_rms 0.071
_refine_ls_abs_structure_details
;
 Flack x determined using 4246 quotients [(I+)-(I-)]/[(I+)+(I-)]
 (Parsons, Flack and Wagner, Acta Cryst. B69 (2013) 249-259).
;
_refine_ls_abs_structure_Flack -0.014(3)
_refine_ls_extinction_method none
_refine_ls_goodness_of_fit_ref 1.031
_refine_ls_hydrogen_treatment mixed
_refine_ls_matrix_type full
_refine_ls_number_parameters 616
_refine_ls_number_reflns 10522
_refine_ls_number_restraints 20
_refine_ls_restrained_S_all 1.038
_refine_ls_R_factor_all 0.0221
_refine_ls_R_factor_gt 0.0203
_refine_ls_shift/su_max 0.004
_refine_ls_shift/su_mean 0.000
_refine_ls_structure_factor_coef Fsqd
_refine_ls_weighting_details 'w=1/[\s^2^(Fo^2^)+(0.0265P)^2^+0.5960P] where P=(Fo^2^+2Fc^2^)/3'
_refine_ls_weighting_scheme calc
_refine_ls_wR_factor_gt 0.0491
_refine_ls_wR_factor_ref 0.0498
_reflns_Friedel_coverage 0.798
_reflns_Friedel_fraction_full 1.000
_reflns_Friedel_fraction_max 0.984
_reflns_number_gt 9915
_reflns_number_total 10522
_reflns_threshold_expression 'I > 2\s(I)'
_cod_data_source_file d2ce00088a2.cif
_cod_data_source_block w3-38-10-d_autored
_cod_database_code 7244725
_shelx_shelxl_version_number 2017/1
_chemical_oxdiff_formula 'Cd C O N'
_shelx_space_group_comment
;
The symmetry employed for this shelxl refinement is uniquely defined
by the following loop, which should always be used as a source of
symmetry information in preference to the above space-group names.
They are only intended as comments.
;
_shelx_estimated_absorpt_t_max 0.307
_shelx_estimated_absorpt_t_min 0.205
_diffrn_oxdiff_digest_frames
;
018284dbcb9e21eb47dbd554a63c23941702902bf46
;
_reflns_odcompleteness_completeness 99.94
_reflns_odcompleteness_iscentric 1
_reflns_odcompleteness_theta 56.82
_olex2_refinement_description
;
1. Fixed Uiso
 At 1.2 times of:
  All C(H) groups, All N(H) groups
 At 1.5 times of:
  All C(H,H,H) groups, All O(H) groups
2. Restrained distances
 O00E-H00E
 0.85 with sigma of 0.01
 O00G-H00G
 0.85 with sigma of 0.01
 C01V-O01M
 1.35 with sigma of 0.002
 C00W-H00E
 1.881369 with sigma of 0.02
 Cd02-H00E
 3.143682 with sigma of 0.02
 C01B-H00G
 1.909493 with sigma of 0.02
 Cd03-H00G
 3.212405 with sigma of 0.02
3. Rigid bond restraints
 C01V, O01M
 with sigma for 1-2 distances of 0.01 and sigma for 1-3 distances of 0.01
4. Uiso/Uaniso restraints and constraints
C01V \\sim O01M: within 1.7A with sigma of 0.04 and sigma for terminal atoms of
0.08
Uanis(C01V) \\sim Ueq: with sigma of 0.01 and sigma for terminal atoms of 0.02
5.a Ternary CH refined with riding coordinates:
 C00W(H00W), C01B(H01B)
5.b Aromatic/amide H refined with riding coordinates:
 N00A(H00A), C00P(H00P), C00R(H00R), C00Y(H00Y), C011(H011), C012(H012),
 C014(H014), N016(H016), C018(H018), C019(H019), C01A(H01A), C01C(H01C),
 C01D(H01D), C01E(H01E), C01F(H01F), C01I(H01I), C01K(H01K), C01N(H01N),
 C01O(H01O), C01P(H01P), C01Q(H01Q), C01R(H01R)
5.c Idealised Me refined as rotating group:
 C01S(H01T,H01U,H01V), C01T(H01G,H01H,H01J), C01U(H01L,H01M,H01S), C01V(H01X,
 H01Y,H)
5.d Idealised tetrahedral OH refined as rotating group:
 O00Z(H00Z), O01M(H01W)
;
_olex2_submission_special_instructions 'No special instructions were received'
_oxdiff_exptl_absorpt_empirical_details
;
Empirical correction (ABSPACK) includes:
- Absorption correction using spherical harmonics
- Frame scaling
;
_oxdiff_exptl_absorpt_empirical_full_max 1.950
_oxdiff_exptl_absorpt_empirical_full_min 0.665

loop_
_space_group_symop_operation_xyz
'x, y, z'
'-x+1/2, -y, z+1/2'
'-x, y+1/2, -z+1/2'
'x+1/2, -y+1/2, -z'

loop_
_atom_site_label
_atom_site_type_symbol
_atom_site_fract_x
_atom_site_fract_y
_atom_site_fract_z
_atom_site_U_iso_or_equiv
_atom_site_adp_type
_atom_site_occupancy
_atom_site_site_symmetry_order
_atom_site_calc_flag
_atom_site_refinement_flags_posn
_atom_site_refinement_flags_adp
_atom_site_refinement_flags_occupancy
_atom_site_disorder_assembly
_atom_site_disorder_group
Cd01 Cd 0.99235(2) 0.49987(2) 0.50163(2) 0.02066(5) Uani 1 1 d . . . . .
Cd02 Cd 0.89501(2) 0.53243(2) 0.63006(2) 0.02325(6) Uani 1 1 d D . . . .
Cd03 Cd 0.09124(2) 0.46732(2) 0.37306(2) 0.02340(6) Uani 1 1 d D . . . .
O004 O 1.4780(2) 0.93847(16) 0.58067(8) 0.0285(5) Uani 1 1 d . . . . .
O005 O 1.3848(2) 0.9885(2) 0.64662(9) 0.0421(7) Uani 1 1 d . . . . .
O006 O 0.0241(2) 0.33304(17) 0.39280(10) 0.0378(6) Uani 1 1 d . . . . .
O007 O 0.7361(2) 0.5417(2) 0.58593(12) 0.0554(9) Uani 1 1 d . . . . .
O008 O 0.9591(2) 0.66846(18) 0.61103(10) 0.0392(6) Uani 1 1 d . . . . .
O009 O -0.49314(19) 0.06045(16) 0.41608(8) 0.0266(5) Uani 1 1 d . . . . .
N00A N 0.2382(3) 0.4466(2) 0.22442(12) 0.0413(9) Uani 1 1 d . . . . .
H00A H 0.287482 0.468386 0.203462 0.050 Uiso 1 1 calc R . . . .
C00B C 1.3889(3) 0.9386(2) 0.60895(13) 0.0272(8) Uani 1 1 d . . . . .
O00C O 0.1796(2) 0.4961(2) 0.49262(11) 0.0554(10) Uani 1 1 d . . . . .
O00D O -0.0539(3) 0.3666(2) 0.46725(11) 0.0527(9) Uani 1 1 d . . . . .
O00E O 0.7824(3) 0.4163(2) 0.67387(12) 0.0496(8) Uani 1 1 d D . . . .
H00E H 0.751(3) 0.3695(18) 0.6619(12) 0.074 Uiso 1 1 d DR . . . .
N00F N 0.8718(3) 0.5602(2) 0.71171(11) 0.0302(7) Uani 1 1 d . . . . .
O00G O 0.1980(3) 0.5877(2) 0.32927(11) 0.0475(8) Uani 1 1 d D . . . .
H00G H 0.233(3) 0.6320(17) 0.3448(11) 0.071 Uiso 1 1 d DR . . . .
O00H O 1.0334(3) 0.6343(2) 0.53617(11) 0.0524(8) Uani 1 1 d . . . . .
O00I O -0.3903(2) 0.0073(2) 0.35332(9) 0.0428(7) Uani 1 1 d . . . . .
C00J C 1.1182(3) 0.7518(2) 0.58148(14) 0.0302(8) Uani 1 1 d . . . . .
C00K C 0.2603(3) 0.4833(3) 0.46253(15) 0.0335(9) Uani 1 1 d . . . . .
N00L N 0.1405(3) 0.4271(2) 0.29520(11) 0.0329(7) Uani 1 1 d . . . . .
C00M C -0.3057(3) 0.1224(3) 0.40246(12) 0.0268(8) Uani 1 1 d . . . . .
C00N C -0.3996(3) 0.0587(2) 0.38960(12) 0.0274(8) Uani 1 1 d . . . . .
C00O C 0.2216(3) 0.4731(3) 0.27204(14) 0.0349(9) Uani 1 1 d . . . . .
C00P C 1.2182(4) 0.7510(3) 0.55242(15) 0.0345(9) Uani 1 1 d . . . . .
H00P H 1.227133 0.708286 0.527477 0.041 Uiso 1 1 calc R . . . .
O00Q O 0.2506(2) 0.4637(2) 0.41715(11) 0.0503(8) Uani 1 1 d . . . . .
C00R C 1.3048(3) 0.8130(3) 0.56004(14) 0.0333(9) Uani 1 1 d . . . . .
H00R H 1.371466 0.811939 0.540276 0.040 Uiso 1 1 calc R . . . .
C00S C 0.3812(3) 0.4927(3) 0.48274(13) 0.0323(8) Uani 1 1 d . . . . .
O00T O 0.8057(2) 0.5055(2) 0.51077(12) 0.0587(10) Uani 1 1 d . . . . .
C00U C 0.1621(4) 0.3781(3) 0.21498(15) 0.0415(10) Uani 1 1 d . . . . .
C00V C -0.0478(3) 0.3218(2) 0.42825(14) 0.0312(8) Uani 1 1 d . . . . .
C00W C 0.7189(4) 0.4461(3) 0.71623(15) 0.0413(10) Uani 1 1 d D . . . .
H00W H 0.716072 0.398469 0.741314 0.050 Uiso 1 1 calc R . . . .
C00X C 0.1006(4) 0.3663(3) 0.26012(14) 0.0372(9) Uani 1 1 d . . . . .
C00Y C -0.3233(3) 0.1877(2) 0.43840(13) 0.0300(8) Uani 1 1 d . . . . .
H00Y H -0.392453 0.189120 0.456460 0.036 Uiso 1 1 calc R . . . .
O00Z O 0.7090(4) 0.2783(3) 0.62522(14) 0.0770(11) Uani 1 1 d . . . . .
H00Z H 0.649680 0.248390 0.625338 0.115 Uiso 1 1 calc GR . . . .
C010 C 1.0302(3) 0.6788(2) 0.57509(15) 0.0323(8) Uani 1 1 d . . . . .
C011 C 1.1912(3) 0.8778(3) 0.62578(16) 0.0418(10) Uani 1 1 d . . . . .
H011 H 1.181487 0.920775 0.650557 0.050 Uiso 1 1 calc R . . . .
C012 C 0.3979(3) 0.5286(3) 0.53060(14) 0.0422(11) Uani 1 1 d . . . . .
H012 H 0.334653 0.546117 0.549940 0.051 Uiso 1 1 calc R . . . .
C013 C 0.9209(3) 0.6218(3) 0.74470(13) 0.0334(9) Uani 1 1 d . . . . .
C014 C 1.1048(3) 0.8157(3) 0.61776(16) 0.0445(11) Uani 1 1 d . . . . .
H014 H 1.037469 0.817382 0.637030 0.053 Uiso 1 1 calc R . . . .
C015 C 0.6042(3) 0.5127(3) 0.52051(13) 0.0337(9) Uani 1 1 d . . . . .
N016 N 0.7773(3) 0.5534(2) 0.78389(12) 0.0399(9) Uani 1 1 d . . . . .
H016 H 0.726646 0.537121 0.805805 0.048 Uiso 1 1 calc R . . . .
C017 C 1.2918(3) 0.8767(3) 0.59731(13) 0.0283(8) Uani 1 1 d . . . . .
C018 C -0.2007(3) 0.1194(3) 0.37723(15) 0.0385(10) Uani 1 1 d . . . . .
H018 H -0.186867 0.074460 0.354050 0.046 Uiso 1 1 calc R . . . .
C019 C 0.5101(3) 0.5380(4) 0.54921(14) 0.0448(10) Uani 1 1 d . . . . .
H019 H 0.521764 0.561489 0.581233 0.054 Uiso 1 1 calc R . . . .
C01A C -0.1165(3) 0.1821(3) 0.38597(15) 0.0383(10) Uani 1 1 d . . . . .
H01A H -0.046808 0.179790 0.368378 0.046 Uiso 1 1 calc R . . . .
C01B C 0.2846(4) 0.5473(3) 0.29737(16) 0.0488(12) Uani 1 1 d D . . . .
H01B H 0.345905 0.522466 0.318689 0.059 Uiso 1 1 calc R . . . .
C01C C 0.4757(3) 0.4674(4) 0.45407(15) 0.0457(11) Uani 1 1 d . . . . .
H01C H 0.464807 0.443535 0.422093 0.055 Uiso 1 1 calc R . . . .
C01D C 1.0147(4) 0.6782(3) 0.73881(16) 0.0440(10) Uani 1 1 d . . . . .
H01D H 1.054327 0.682372 0.708366 0.053 Uiso 1 1 calc R . . . .
C01E C 0.8933(5) 0.6702(4) 0.83132(17) 0.0622(15) Uani 1 1 d . . . . .
H01E H 0.852764 0.668347 0.861628 0.075 Uiso 1 1 calc R . . . .
C01F C -0.2391(3) 0.2505(2) 0.44756(15) 0.0334(9) Uani 1 1 d . . . . .
H01F H -0.251902 0.294119 0.471651 0.040 Uiso 1 1 calc R . . . .
C01G C 0.8610(4) 0.6176(3) 0.79069(14) 0.0411(10) Uani 1 1 d . . . . .
C01H C -0.1356(3) 0.2490(2) 0.42117(13) 0.0277(8) Uani 1 1 d . . . . .
C01I C 0.5867(3) 0.4776(3) 0.47317(15) 0.0444(12) Uani 1 1 d . . . . .
H01I H 0.650163 0.460527 0.453823 0.053 Uiso 1 1 calc R . . . .
C01J C 0.7889(3) 0.5206(3) 0.73685(13) 0.0312(8) Uani 1 1 d . . . . .
C01K C 0.1375(5) 0.3279(4) 0.17226(18) 0.0680(16) Uani 1 1 d . . . . .
H01K H 0.177963 0.335558 0.142242 0.082 Uiso 1 1 calc R . . . .
C01L C 0.7257(3) 0.5212(3) 0.54074(16) 0.0368(10) Uani 1 1 d . . . . .
O01M O 0.2714(5) 0.7213(4) 0.3796(2) 0.119(2) Uani 1 1 d D U . . .
H01W H 0.333439 0.747529 0.381784 0.178 Uiso 1 1 calc GR . . . .
C01N C -0.0108(6) 0.2545(4) 0.2214(2) 0.0782(19) Uani 1 1 d . . . . .
H01N H -0.069066 0.211940 0.222620 0.094 Uiso 1 1 calc R . . . .
C01O C 1.0466(5) 0.7281(3) 0.7802(2) 0.0609(13) Uani 1 1 d . . . . .
H01O H 1.110692 0.765288 0.777842 0.073 Uiso 1 1 calc R . . . .
C01P C 0.0130(5) 0.3040(3) 0.26361(17) 0.0556(13) Uani 1 1 d . . . . .
H01P H -0.028215 0.295884 0.293401 0.067 Uiso 1 1 calc R . . . .
C01Q C 0.0510(6) 0.2671(4) 0.1768(2) 0.086(2) Uani 1 1 d . . . . .
H01Q H 0.032425 0.232417 0.148976 0.103 Uiso 1 1 calc R . . . .
C01R C 0.9859(5) 0.7242(4) 0.8251(2) 0.0702(16) Uani 1 1 d . . . . .
H01R H 1.009390 0.759708 0.851888 0.084 Uiso 1 1 calc R . . . .
C01S C 0.7559(6) 0.2767(4) 0.5795(2) 0.097(3) Uani 1 1 d . . . . .
H01T H 0.698445 0.293043 0.555028 0.145 Uiso 1 1 calc GR . . . .
H01U H 0.783769 0.218190 0.572378 0.145 Uiso 1 1 calc GR . . . .
H01V H 0.819280 0.317865 0.578158 0.145 Uiso 1 1 calc GR . . . .
C01T C 0.5966(4) 0.4734(4) 0.7033(2) 0.0739(17) Uani 1 1 d . . . . .
H01G H 0.598592 0.522938 0.680650 0.111 Uiso 1 1 calc GR . . . .
H01H H 0.556302 0.489826 0.733566 0.111 Uiso 1 1 calc GR . . . .
H01J H 0.557133 0.424820 0.687489 0.111 Uiso 1 1 calc GR . . . .
C01U C 0.3376(7) 0.6132(5) 0.2619(2) 0.109(3) Uani 1 1 d . . . . .
H01L H 0.279345 0.634666 0.239142 0.163 Uiso 1 1 calc GR . . . .
H01M H 0.398557 0.585213 0.243055 0.163 Uiso 1 1 calc GR . . . .
H01S H 0.368981 0.661809 0.280814 0.163 Uiso 1 1 calc GR . . . .
C01V C 0.2135(8) 0.7285(5) 0.4233(2) 0.148(4) Uani 1 1 d D U . . .
H01X H 0.144943 0.763382 0.418277 0.222 Uiso 1 1 calc GR . . . .
H01Y H 0.262212 0.756545 0.447943 0.222 Uiso 1 1 calc GR . . . .
H H 0.192116 0.670564 0.434989 0.222 Uiso 1 1 calc GR . . . .

loop_
_atom_site_aniso_label
_atom_site_aniso_U_11
_atom_site_aniso_U_22
_atom_site_aniso_U_33
_atom_site_aniso_U_23
_atom_site_aniso_U_13
_atom_site_aniso_U_12
Cd01 0.01334(9) 0.02872(10) 0.01993(9) -0.00475(8) -0.00049(7) -0.00238(7)
Cd02 0.01909(10) 0.02815(13) 0.02250(11) -0.00435(10) 0.00173(9) -0.00065(9)
Cd03 0.02000(10) 0.02720(13) 0.02298(11) -0.00303(10) 0.00130(9) -0.00147(9)
O004 0.0225(12) 0.0353(14) 0.0276(11) -0.0025(10) 0.0029(10) -0.0059(10)
O005 0.0394(15) 0.0499(18) 0.0370(13) -0.0193(14) 0.0115(12) -0.0157(14)
O006 0.0317(14) 0.0277(14) 0.0540(16) -0.0026(12) 0.0077(13) -0.0092(11)
O007 0.0297(15) 0.079(2) 0.0576(19) -0.0029(18) -0.0176(14) -0.0028(17)
O008 0.0343(14) 0.0317(15) 0.0515(16) 0.0013(13) 0.0046(13) -0.0109(12)
O009 0.0197(11) 0.0350(15) 0.0250(11) -0.0014(10) 0.0009(10) -0.0071(10)
N00A 0.043(2) 0.053(2) 0.0276(16) 0.0059(16) 0.0164(14) 0.0084(17)
C00B 0.0266(17) 0.0287(19) 0.0262(16) 0.0024(14) 0.0001(14) -0.0053(15)
O00C 0.0118(12) 0.094(3) 0.0605(19) 0.010(2) -0.0012(12) 0.0002(13)
O00D 0.067(2) 0.0436(18) 0.0477(17) -0.0199(14) 0.0049(16) -0.0290(16)
O00E 0.0535(19) 0.0373(18) 0.0580(19) -0.0139(14) 0.0190(16) -0.0150(14)
N00F 0.0334(17) 0.0325(17) 0.0246(14) -0.0011(13) 0.0036(12) -0.0027(13)
O00G 0.0520(19) 0.0382(18) 0.0522(18) -0.0066(14) 0.0108(15) -0.0137(14)
O00H 0.063(2) 0.0436(18) 0.0506(17) -0.0161(15) 0.0029(16) -0.0245(16)
O00I 0.0404(15) 0.0524(18) 0.0355(13) -0.0175(14) 0.0122(12) -0.0256(15)
C00J 0.0288(19) 0.028(2) 0.0341(19) -0.0005(16) -0.0001(16) -0.0083(15)
C00K 0.0186(16) 0.038(3) 0.043(2) 0.0090(18) -0.0054(15) -0.0048(16)
N00L 0.0360(17) 0.0391(18) 0.0236(15) -0.0014(13) 0.0047(13) -0.0057(14)
C00M 0.0259(17) 0.030(2) 0.0243(17) -0.0003(15) 0.0018(14) -0.0096(15)
C00N 0.0265(17) 0.034(2) 0.0216(15) -0.0003(14) 0.0026(14) -0.0095(15)
C00O 0.0320(19) 0.043(2) 0.0298(18) 0.0033(18) 0.0056(15) -0.0022(18)
C00P 0.039(2) 0.033(2) 0.031(2) -0.0095(17) 0.0040(18) -0.0098(17)
O00Q 0.0275(14) 0.074(2) 0.0491(16) -0.0095(17) -0.0146(12) -0.0012(17)
C00R 0.035(2) 0.037(2) 0.0279(19) -0.0046(17) 0.0078(16) -0.0093(17)
C00S 0.0137(15) 0.046(2) 0.0367(18) 0.0048(17) -0.0038(13) 0.0009(16)
O00T 0.0124(12) 0.092(3) 0.071(2) 0.006(2) -0.0011(13) -0.0005(14)
C00U 0.046(2) 0.046(3) 0.032(2) -0.0075(19) 0.0055(18) 0.009(2)
C00V 0.0320(19) 0.0240(19) 0.038(2) 0.0002(16) -0.0011(16) -0.0071(16)
C00W 0.045(2) 0.040(2) 0.039(2) 0.0003(18) 0.0137(19) -0.0101(19)
C00X 0.045(2) 0.040(2) 0.0268(17) -0.0064(16) 0.0036(18) 0.0017(19)
C00Y 0.0292(19) 0.033(2) 0.0276(18) -0.0033(16) 0.0060(15) -0.0058(16)
O00Z 0.079(3) 0.078(3) 0.073(3) -0.030(2) 0.014(2) -0.041(2)
C010 0.0311(19) 0.027(2) 0.039(2) -0.0007(17) -0.0051(16) -0.0059(16)
C011 0.039(2) 0.036(2) 0.050(2) -0.020(2) 0.017(2) -0.0169(17)
C012 0.0173(16) 0.070(3) 0.039(2) -0.007(2) 0.0019(15) 0.001(2)
C013 0.036(2) 0.037(2) 0.0272(18) -0.0052(15) -0.0013(16) 0.0040(16)
C014 0.031(2) 0.046(3) 0.056(3) -0.019(2) 0.017(2) -0.0179(18)
C015 0.0156(15) 0.047(3) 0.0381(18) 0.0083(18) -0.0066(14) -0.0045(16)
N016 0.047(2) 0.049(2) 0.0243(15) 0.0027(15) 0.0090(14) 0.0042(17)
C017 0.0275(18) 0.029(2) 0.0286(18) -0.0021(15) 0.0027(15) -0.0073(15)
C018 0.0342(19) 0.035(2) 0.046(2) -0.0177(19) 0.010(2) -0.0107(16)
C019 0.0239(18) 0.075(3) 0.0358(19) -0.006(2) -0.0042(16) 0.000(2)
C01A 0.0297(19) 0.038(2) 0.047(2) -0.0138(18) 0.0150(17) -0.0128(16)
C01B 0.041(2) 0.060(3) 0.046(2) -0.002(2) 0.013(2) -0.011(2)
C01C 0.0252(19) 0.074(3) 0.038(2) -0.012(2) -0.0009(16) -0.002(2)
C01D 0.040(2) 0.047(3) 0.044(2) -0.0084(19) -0.003(2) -0.005(2)
C01E 0.073(4) 0.080(4) 0.034(2) -0.020(2) 0.001(2) 0.010(3)
C01F 0.040(2) 0.034(2) 0.026(2) -0.0062(16) 0.0052(16) -0.0063(17)
C01G 0.047(2) 0.047(3) 0.0295(19) -0.0028(18) 0.0026(18) 0.007(2)
C01H 0.031(2) 0.025(2) 0.0277(17) -0.0028(15) -0.0002(15) -0.0098(15)
C01I 0.0167(16) 0.073(4) 0.044(2) -0.007(2) 0.0037(15) 0.006(2)
C01J 0.0324(18) 0.032(2) 0.0289(16) 0.0037(16) 0.0065(15) 0.0070(16)
C01K 0.080(4) 0.088(4) 0.036(2) -0.021(3) 0.011(3) 0.011(3)
C01L 0.0212(17) 0.042(3) 0.048(2) 0.013(2) -0.0097(16) -0.0028(16)
O01M 0.112(4) 0.107(4) 0.138(5) -0.065(3) 0.027(3) -0.063(3)
C01N 0.089(5) 0.071(4) 0.075(4) -0.030(3) 0.000(3) -0.027(3)
C01O 0.056(3) 0.061(3) 0.065(3) -0.019(3) -0.014(3) -0.010(3)
C01P 0.067(3) 0.054(3) 0.046(2) -0.012(2) 0.006(3) -0.018(3)
C01Q 0.098(5) 0.094(5) 0.066(4) -0.045(4) -0.004(4) -0.009(4)
C01R 0.079(4) 0.075(4) 0.057(3) -0.035(3) -0.019(3) 0.000(3)
C01S 0.138(7) 0.091(5) 0.062(4) -0.012(3) 0.018(4) -0.064(5)
C01T 0.037(2) 0.089(4) 0.095(4) -0.034(3) -0.004(3) -0.004(3)
C01U 0.149(7) 0.102(5) 0.075(4) -0.009(4) 0.050(4) -0.078(5)
C01V 0.243(11) 0.124(7) 0.077(5) -0.034(5) 0.051(6) -0.105(7)

loop_
_atom_type_symbol
_atom_type_description
_atom_type_scat_dispersion_real
_atom_type_scat_dispersion_imag
_atom_type_scat_source
C C 0.0147 0.0070 'International Tables Vol C Tables 4.2.6.8 and 6.1.1.4'
Cd Cd 0.1141 3.7260 'International Tables Vol C Tables 4.2.6.8 and 6.1.1.4'
N N 0.0253 0.0135 'International Tables Vol C Tables 4.2.6.8 and 6.1.1.4'
O O 0.0412 0.0250 'International Tables Vol C Tables 4.2.6.8 and 6.1.1.4'
H H 0.0000 0.0000 'International Tables Vol C Tables 4.2.6.8 and 6.1.1.4'

loop_
_geom_angle_atom_site_label_1
_geom_angle_atom_site_label_2
_geom_angle_atom_site_label_3
_geom_angle
_geom_angle_site_symmetry_1
_geom_angle_site_symmetry_3
_geom_angle_publ_flag
O009 Cd01 O004 179.54(9) 4_656 4_466 ?
O00C Cd01 O004 88.76(10) 1_655 4_466 ?
O00C Cd01 O009 91.20(9) 1_655 4_656 ?
O00C Cd01 O00D 99.54(13) 1_655 1_655 ?
O00C Cd01 O00H 82.02(13) 1_655 . ?
O00D Cd01 O004 87.84(10) 1_655 4_466 ?
O00D Cd01 O009 92.62(10) 1_655 4_656 ?
O00D Cd01 O00H 178.42(14) 1_655 . ?
O00H Cd01 O004 91.98(10) . 4_466 ?
O00H Cd01 O009 87.56(9) . 4_656 ?
O00T Cd01 O004 91.05(10) . 4_466 ?
O00T Cd01 O009 88.98(10) . 4_656 ?
O00T Cd01 O00C 179.23(15) . 1_655 ?
O00T Cd01 O00D 81.19(13) . 1_655 ?
O00T Cd01 O00H 97.24(14) . . ?
O007 Cd02 O008 95.60(12) . . ?
O007 Cd02 O009 103.20(11) . 4_656 ?
O007 Cd02 O00E 81.74(13) . . ?
O007 Cd02 N00F 114.22(12) . . ?
O007 Cd02 O00I 155.77(10) . 4_656 ?
O008 Cd02 O009 104.97(9) . 4_656 ?
O008 Cd02 O00E 158.35(10) . . ?
O008 Cd02 O00I 86.28(10) . 4_656 ?
O009 Cd02 O00E 96.52(9) 4_656 . ?
O009 Cd02 O00I 53.35(8) 4_656 4_656 ?
O00E Cd02 O00I 104.97(11) . 4_656 ?
N00F Cd02 O008 94.95(11) . . ?
N00F Cd02 O009 135.41(10) . 4_656 ?
N00F Cd02 O00E 67.21(10) . . ?
N00F Cd02 O00I 89.59(10) . 4_656 ?
O004 Cd03 O005 53.78(8) 4_366 4_366 ?
O004 Cd03 O00G 94.49(10) 4_366 . ?
O006 Cd03 O004 103.97(9) . 4_366 ?
O006 Cd03 O005 87.82(10) . 4_366 ?
O006 Cd03 O00G 161.13(10) . . ?
O00G Cd03 O005 100.18(11) . 4_366 ?
N00L Cd03 O004 144.39(10) . 4_366 ?
N00L Cd03 O005 96.95(10) . 4_366 ?
N00L Cd03 O006 93.33(11) . . ?
N00L Cd03 O00G 68.88(11) . . ?
O00Q Cd03 O004 102.06(10) . 4_366 ?
O00Q Cd03 O005 155.80(10) . 4_366 ?
O00Q Cd03 O006 98.25(11) . . ?
O00Q Cd03 O00G 81.45(12) . . ?
O00Q Cd03 N00L 106.00(12) . . ?
Cd03 O004 Cd01 102.08(9) 4_666 4_566 ?
C00B O004 Cd01 126.6(2) . 4_566 ?
C00B O004 Cd03 98.2(2) . 4_666 ?
C00B O005 Cd03 87.6(2) . 4_666 ?
C00V O006 Cd03 121.6(2) . . ?
C01L O007 Cd02 125.7(3) . . ?
C010 O008 Cd02 119.8(3) . . ?
Cd02 O009 Cd01 102.66(9) 4_356 4_356 ?
C00N O009 Cd01 123.6(2) . 4_356 ?
C00N O009 Cd02 99.8(2) . 4_356 ?
C00O N00A C00U 107.7(3) . . ?
O004 C00B C017 118.9(3) . . ?
O005 C00B O004 120.1(3) . . ?
O005 C00B C017 121.0(3) . . ?
C00K O00C Cd01 145.1(3) . 1_455 ?
C00V O00D Cd01 143.7(3) . 1_455 ?
C00W O00E Cd02 114.8(2) . . ?
C013 N00F Cd02 133.4(2) . . ?
C01J N00F Cd02 119.9(3) . . ?
C01J N00F C013 106.3(3) . . ?
C01B O00G Cd03 107.9(2) . . ?
C010 O00H Cd01 144.9(3) . . ?
C00N O00I Cd02 86.0(2) . 4_356 ?
C00P C00J C010 119.4(3) . . ?
C014 C00J C00P 119.3(3) . . ?
C014 C00J C010 121.2(3) . . ?
O00C C00K O00Q 126.3(3) . . ?
O00C C00K C00S 116.9(3) . . ?
O00Q C00K C00S 116.8(3) . . ?
C00O N00L Cd03 118.0(3) . . ?
C00O N00L C00X 105.8(3) . . ?
C00X N00L Cd03 136.0(3) . . ?
C00Y C00M C00N 120.7(3) . . ?
C018 C00M C00N 120.3(3) . . ?
C018 C00M C00Y 119.0(3) . . ?
O009 C00N C00M 118.1(3) . . ?
O00I C00N O009 120.6(3) . . ?
O00I C00N C00M 121.3(3) . . ?
N00A C00O C01B 125.4(4) . . ?
N00L C00O N00A 112.6(4) . . ?
N00L C00O C01B 122.1(3) . . ?
C00R C00P C00J 120.9(3) . . ?
C00K O00Q Cd03 126.0(2) . . ?
C00P C00R C017 119.7(4) . . ?
C012 C00S C00K 119.4(3) . . ?
C01C C00S C00K 120.6(3) . . ?
C01C C00S C012 119.9(3) . . ?
C01L O00T Cd01 144.9(3) . . ?
N00A C00U C00X 105.2(3) . . ?
N00A C00U C01K 133.2(4) . . ?
C01K C00U C00X 121.5(5) . . ?
O006 C00V C01H 116.5(3) . . ?
O00D C00V O006 125.8(4) . . ?
O00D C00V C01H 117.7(3) . . ?
O00E C00W C01J 104.6(3) . . ?
O00E C00W C01T 113.0(4) . . ?
C01J C00W C01T 112.5(4) . . ?
N00L C00X C00U 108.7(4) . . ?
C01P C00X N00L 130.4(4) . . ?
C01P C00X C00U 120.8(4) . . ?
C01F C00Y C00M 120.4(3) . . ?
O008 C010 C00J 116.2(3) . . ?
O00H C010 O008 125.5(4) . . ?
O00H C010 C00J 118.3(4) . . ?
C014 C011 C017 120.7(4) . . ?
C019 C012 C00S 119.4(3) . . ?
N00F C013 C01G 108.4(4) . . ?
C01D C013 N00F 130.9(4) . . ?
C01D C013 C01G 120.6(4) . . ?
C00J C014 C011 120.3(4) . . ?
C019 C015 C01L 120.8(3) . . ?
C01I C015 C019 119.6(3) . . ?
C01I C015 C01L 119.6(3) . . ?
C01J N016 C01G 108.0(3) . . ?
C00R C017 C00B 120.1(3) . . ?
C011 C017 C00B 120.6(3) . . ?
C011 C017 C00R 119.2(3) . . ?
C01A C018 C00M 120.9(4) . . ?
C015 C019 C012 120.5(4) . . ?
C018 C01A C01H 120.0(3) . . ?
O00G C01B C00O 104.1(3) . . ?
O00G C01B C01U 111.7(5) . . ?
C00O C01B C01U 114.4(4) . . ?
C00S C01C C01I 119.8(4) . . ?
C01O C01D C013 117.0(4) . . ?
C01R C01E C01G 117.5(5) . . ?
C00Y C01F C01H 120.5(3) . . ?
N016 C01G C013 105.1(3) . . ?
N016 C01G C01E 133.7(4) . . ?
C01E C01G C013 121.2(4) . . ?
C01A C01H C00V 120.4(3) . . ?
C01F C01H C00V 120.4(3) . . ?
C01F C01H C01A 119.1(3) . . ?
C015 C01I C01C 120.8(3) . . ?
N00F C01J C00W 123.6(3) . . ?
N00F C01J N016 112.1(4) . . ?
N016 C01J C00W 124.3(4) . . ?
C01Q C01K C00U 116.4(5) . . ?
O007 C01L C015 117.0(4) . . ?
O00T C01L O007 126.4(3) . . ?
O00T C01L C015 116.6(4) . . ?
C01P C01N C01Q 121.0(5) . . ?
C01D C01O C01R 121.8(5) . . ?
C01N C01P C00X 117.5(5) . . ?
C01K C01Q C01N 122.8(5) . . ?
C01E C01R C01O 122.0(5) . . ?

loop_
_geom_bond_atom_site_label_1
_geom_bond_atom_site_label_2
_geom_bond_distance
_geom_bond_site_symmetry_2
_geom_bond_publ_flag
Cd01 O004 2.379(2) 4_466 ?
Cd01 O009 2.371(2) 4_656 ?
Cd01 O00C 2.173(2) 1_655 ?
Cd01 O00D 2.273(3) 1_655 ?
Cd01 O00H 2.277(3) . ?
Cd01 O00T 2.167(3) . ?
Cd02 O007 2.179(3) . ?
Cd02 O008 2.241(3) . ?
Cd02 O009 2.265(2) 4_656 ?
Cd02 O00E 2.472(3) . ?
Cd02 N00F 2.222(3) . ?
Cd02 O00I 2.585(3) 4_656 ?
Cd03 O004 2.288(2) 4_366 ?
Cd03 O005 2.526(3) 4_366 ?
Cd03 O006 2.233(2) . ?
Cd03 O00G 2.484(3) . ?
Cd03 N00L 2.226(3) . ?
Cd03 O00Q 2.179(3) . ?
O004 C00B 1.273(4) . ?
O005 C00B 1.252(4) . ?
O006 C00V 1.265(4) . ?
O007 C01L 1.244(5) . ?
O008 C010 1.267(4) . ?
O009 C00N 1.287(4) . ?
N00A C00O 1.339(5) . ?
N00A C00U 1.380(5) . ?
C00B C017 1.491(5) . ?
O00C C00K 1.241(4) . ?
O00D C00V 1.238(4) . ?
O00E C00W 1.414(5) . ?
N00F C013 1.396(5) . ?
N00F C01J 1.310(5) . ?
O00G C01B 1.444(5) . ?
O00H C010 1.233(4) . ?
O00I C00N 1.241(4) . ?
C00J C00P 1.387(5) . ?
C00J C010 1.507(5) . ?
C00J C014 1.372(5) . ?
C00K O00Q 1.245(5) . ?
C00K C00S 1.500(4) . ?
N00L C00O 1.317(5) . ?
N00L C00X 1.386(5) . ?
C00M C00N 1.489(5) . ?
C00M C00Y 1.386(5) . ?
C00M C018 1.384(5) . ?
C00O C01B 1.495(6) . ?
C00P C00R 1.384(5) . ?
C00R C017 1.388(5) . ?
C00S C012 1.394(5) . ?
C00S C01C 1.383(5) . ?
O00T C01L 1.241(5) . ?
C00U C00X 1.402(5) . ?
C00U C01K 1.392(6) . ?
C00V C01H 1.506(5) . ?
C00W C01J 1.489(6) . ?
C00W C01T 1.509(6) . ?
C00X C01P 1.384(6) . ?
C00Y C01F 1.379(5) . ?
O00Z C01S 1.327(6) . ?
C011 C014 1.384(5) . ?
C011 C017 1.384(5) . ?
C012 C019 1.392(5) . ?
C013 C01D 1.386(6) . ?
C013 C01G 1.403(5) . ?
C015 C019 1.379(5) . ?
C015 C01I 1.378(6) . ?
C015 C01L 1.505(4) . ?
N016 C01G 1.380(5) . ?
N016 C01J 1.349(4) . ?
C018 C01A 1.375(5) . ?
C01A C01H 1.394(5) . ?
C01B C01U 1.499(6) . ?
C01C C01I 1.385(5) . ?
C01D C01O 1.382(6) . ?
C01E C01G 1.389(6) . ?
C01E C01R 1.354(8) . ?
C01F C01H 1.383(5) . ?
C01K C01Q 1.361(8) . ?
O01M C01V 1.342(3) . ?
C01N C01P 1.373(6) . ?
C01N C01Q 1.395(8) . ?
C01O C01R 1.383(7) . ?
